data_1502759
loop_
_publ_author_name
'Usman, Anwar'
'Asahi, Tsuyoshi'
'Sugiyama, Teruki'
'Masuhara, Hiroshi'
'Tohnai, Norimitsu'
'Miyata, Mikiji'

_publ_section_title
;
 Photochemical reaction of p-hydroxycinnamic-thiophenyl ester in the
 microcrystalline state.
;
_journal_issue 45
_journal_name_full 'The journal of physical chemistry. B'
_journal_page_first 14233
_journal_page_last 14240
_journal_paper_doi 10.1021/jp909850r
_journal_volume 114
_journal_year 2010
_chemical_formula_moiety 'C15 H16 O2 S '
_chemical_formula_sum 'C15 H16 O2 S'
_chemical_formula_weight 260.35
_space_group_IT_number 14
_symmetry_cell_setting monoclinic
_symmetry_Int_Tables_number 14
_symmetry_space_group_name_Hall '-P 2yn'
_symmetry_space_group_name_H-M 'P 1 21/n 1'
_cell_angle_alpha 90.0000
_cell_angle_beta 99.4965(13)
_cell_angle_gamma 90.0000
_cell_formula_units_Z 8
_cell_length_a 16.5638(3)
_cell_length_b 7.51400(10)
_cell_length_c 20.8421(4)
_cell_measurement_reflns_used 8424
_cell_measurement_temperature 93.1
_cell_measurement_theta_max 68.2
_cell_measurement_theta_min 3.2
_cell_volume 2558.47(8)
_computing_cell_refinement PROCESS-AUTO
_computing_data_collection PROCESS-AUTO
_computing_data_reduction CrystalStructure
_computing_publication_material 'CrystalStructure 3.8'
_computing_structure_refinement SHELXL
_computing_structure_solution SIR2002
_diffrn_detector_area_resol_mean 10.00
_diffrn_measured_fraction_theta_full 0.996
_diffrn_measured_fraction_theta_max 0.996
_diffrn_measurement_device_type 'Rigaku RAXIS-RAPID'
_diffrn_measurement_method \w
_diffrn_radiation_type 'Cu K\a'
_diffrn_radiation_wavelength 1.54187
_diffrn_reflns_av_R_equivalents 0.119
_diffrn_reflns_limit_h_max 19
_diffrn_reflns_limit_h_min -19
_diffrn_reflns_limit_k_max 9
_diffrn_reflns_limit_k_min -9
_diffrn_reflns_limit_l_max 24
_diffrn_reflns_limit_l_min -25
_diffrn_reflns_number 23783
_diffrn_reflns_theta_full 68.24
_diffrn_reflns_theta_max 68.24
_exptl_absorpt_coefficient_mu 2.169
_exptl_absorpt_correction_T_max 0.805
_exptl_absorpt_correction_T_min 0.479
_exptl_absorpt_correction_type multi-scan
_exptl_absorpt_process_details
;
    Higashi, T. (1995). Program for Absorption Correction.
    Rigaku Corporation, Tokyo, Japan.
;
_exptl_crystal_colour unknown
_exptl_crystal_density_diffrn 1.352
_exptl_crystal_density_method 'not measured'
_exptl_crystal_description unknown
_exptl_crystal_F_000 1104.00
_exptl_crystal_size_max 0.10
_exptl_crystal_size_mid 0.10
_exptl_crystal_size_min 0.10
_refine_diff_density_max 0.35
_refine_diff_density_min -0.51
_refine_ls_extinction_method none
_refine_ls_goodness_of_fit_ref 1.015
_refine_ls_hydrogen_treatment refall
_refine_ls_number_parameters 326
_refine_ls_number_reflns 4648
_refine_ls_R_factor_gt 0.0651
_refine_ls_shift/su_max 0.0000
_refine_ls_structure_factor_coef Fsqd
_refine_ls_weighting_details 'w = 1/[\s^2^(Fo^2^)+(0.1000P)^2^+0.0000P] where P=(Fo^2^+2Fc^2^)/3'
_refine_ls_weighting_scheme calc
_refine_ls_wR_factor_ref 0.1915
_reflns_number_gt 3062
_reflns_number_total 4648
_reflns_threshold_expression F^2^>2.0\s(F^2^)
_cod_data_source_file jp909850r_si_002.cif
_cod_data_source_block '_usu061130'
_cod_original_formula_sum 'C15 H16 O2 S '
_cod_database_code 1502759

loop_
_symmetry_equiv_pos_site_id
_symmetry_equiv_pos_as_xyz
1 +X,+Y,+Z
2 1/2-X,1/2+Y,1/2-Z
3 -X,-Y,-Z
4 1/2+X,1/2-Y,1/2+Z

loop_
_atom_site_label
_atom_site_type_symbol
_atom_site_fract_x
_atom_site_fract_y
_atom_site_fract_z
_atom_site_U_iso_or_equiv
_atom_site_adp_type
_atom_site_occupancy
_atom_site_symmetry_multiplicity
_atom_site_calc_flag
_atom_site_refinement_flags
S(1A) S 0.32141(5) -0.07964(13) 0.54285(4) 0.0323(2) Uani 1.00 1 d .
S(1B) S -0.09472(5) 0.18325(13) 0.54113(4) 0.0279(2) Uani 1.00 1 d .
O(1A) O 0.52490(15) -0.2214(3) 0.16363(11) 0.0327(6) Uani 1.00 1 d .
O(2A) O 0.45039(14) -0.2961(3) 0.55534(11) 0.0291(6) Uani 1.00 1 d .
O(1B) O 0.38511(13) 0.2675(3) 0.38602(11) 0.0305(6) Uani 1.00 1 d .
O(2B) O 0.01212(15) 0.3901(3) 0.61455(11) 0.0321(6) Uani 1.00 1 d .
C(1A) C 0.5320(2) -0.3534(4) 0.33179(17) 0.0279(8) Uani 1.00 1 d .
C(2A) C 0.5488(2) -0.3447(5) 0.26927(18) 0.0297(8) Uani 1.00 1 d .
C(3A) C 0.5067(2) -0.2216(4) 0.22561(17) 0.0255(8) Uani 1.00 1 d .
C(4A) C 0.4478(2) -0.1094(4) 0.24528(16) 0.0277(8) Uani 1.00 1 d .
C(5A) C 0.4323(2) -0.1174(4) 0.30820(17) 0.0260(8) Uani 1.00 1 d .
C(6A) C 0.4741(2) -0.2401(4) 0.35312(16) 0.0257(8) Uani 1.00 1 d .
C(7A) C 0.4606(2) -0.2537(4) 0.42039(17) 0.0268(8) Uani 1.00 1 d .
C(8A) C 0.4124(2) -0.1547(5) 0.45129(16) 0.0279(8) Uani 1.00 1 d .
C(9A) C 0.4052(2) -0.1938(4) 0.51931(17) 0.0284(8) Uani 1.00 1 d .
C(10A) C 0.3174(2) -0.1585(4) 0.62248(17) 0.0269(8) Uani 1.00 1 d .
C(11A) C 0.3830(2) -0.1432(5) 0.67249(18) 0.0328(9) Uani 1.00 1 d .
C(12A) C 0.3755(2) -0.1985(5) 0.73492(18) 0.0380(9) Uani 1.00 1 d .
C(13A) C 0.3027(2) -0.2709(5) 0.74667(18) 0.0373(9) Uani 1.00 1 d .
C(14A) C 0.2364(2) -0.2870(5) 0.6968(2) 0.0396(10) Uani 1.00 1 d .
C(15A) C 0.2432(2) -0.2302(5) 0.63408(18) 0.0320(8) Uani 1.00 1 d .
C(1B) C 0.2735(2) 0.3941(4) 0.51664(16) 0.0266(8) Uani 1.00 1 d .
C(2B) C 0.3373(2) 0.3786(4) 0.48238(17) 0.0264(8) Uani 1.00 1 d .
C(3B) C 0.3246(2) 0.2896(4) 0.42264(17) 0.0261(8) Uani 1.00 1 d .
C(4B) C 0.2472(2) 0.2217(4) 0.39821(17) 0.0288(8) Uani 1.00 1 d .
C(5B) C 0.1838(2) 0.2447(4) 0.43203(17) 0.0262(8) Uani 1.00 1 d .
C(6B) C 0.1953(2) 0.3305(4) 0.49275(16) 0.0240(7) Uani 1.00 1 d .
C(7B) C 0.1300(2) 0.3488(4) 0.53118(16) 0.0259(8) Uani 1.00 1 d .
C(8B) C 0.0536(2) 0.2884(4) 0.51672(16) 0.0261(8) Uani 1.00 1 d .
C(9B) C -0.0026(2) 0.3051(4) 0.56363(17) 0.0272(8) Uani 1.00 1 d .
C(11B) C -0.0987(2) 0.1153(4) 0.67005(16) 0.0265(8) Uani 1.00 1 d .
C(12B) C -0.1331(2) 0.1213(5) 0.72590(17) 0.0329(9) Uani 1.00 1 d .
C(13B) C -0.2066(2) 0.2110(5) 0.72556(17) 0.0321(9) Uani 1.00 1 d .
C(14B) C -0.2448(2) 0.2966(5) 0.66998(17) 0.0304(8) Uani 1.00 1 d .
C(15B) C -0.2104(2) 0.2921(4) 0.61329(17) 0.0277(8) Uani 1.00 1 d .
C(10B) C -0.1371(2) 0.2005(4) 0.61360(16) 0.0249(8) Uani 1.00 1 d .
H(1A) H 0.5617 -0.4408 0.3668 0.024 Uiso 1.00 1 c R
H(2A) H 0.5960 -0.4136 0.2532 0.024 Uiso 1.00 1 c R
H(3A) H 0.5070 -0.0977 0.1495 0.024 Uiso 1.00 1 c R
H(4A) H 0.4186 -0.0270 0.2111 0.024 Uiso 1.00 1 c R
H(5A) H 0.3806 -0.0337 0.3229 0.024 Uiso 1.00 1 c R
H(6A) H 0.4864 -0.3744 0.4392 0.024 Uiso 1.00 1 c R
H(7A) H 0.3706 -0.0505 0.4291 0.024 Uiso 1.00 1 c R
H(8A) H 0.4401 -0.0800 0.6673 0.024 Uiso 1.00 1 c R
H(9A) H 0.4264 -0.1849 0.7720 0.024 Uiso 1.00 1 c R
H(10A) H 0.2958 -0.3188 0.7959 0.024 Uiso 1.00 1 c R
H(11A) H 0.1789 -0.3665 0.7039 0.024 Uiso 1.00 1 c R
H(12A) H 0.1864 -0.2645 0.5950 0.024 Uiso 1.00 1 c R
H(1B) H 0.2852 0.4760 0.5611 0.024 Uiso 1.00 1 c R
H(2B) H 0.3971 0.4376 0.4922 0.024 Uiso 1.00 1 c R
H(3B) H 0.4380 0.2917 0.4096 0.024 Uiso 1.00 1 c R
H(4B) H 0.2399 0.1418 0.3533 0.024 Uiso 1.00 1 c R
H(5B) H 0.1223 0.2008 0.4182 0.024 Uiso 1.00 1 c R
H(6B) H 0.1442 0.4037 0.5782 0.024 Uiso 1.00 1 c R
H(7B) H 0.0375 0.2260 0.4743 0.024 Uiso 1.00 1 c R
H(8B) H -0.0465 0.0415 0.6686 0.024 Uiso 1.00 1 c R
H(9B) H -0.1059 0.0631 0.7674 0.024 Uiso 1.00 1 c R
H(10B) H -0.2355 0.2098 0.7645 0.024 Uiso 1.00 1 c R
H(11B) H -0.3034 0.3596 0.6718 0.024 Uiso 1.00 1 c R
H(12B) H -0.2251 0.3594 0.5621 0.024 Uiso 1.00 1 c R

loop_
_atom_site_aniso_label
_atom_site_aniso_U_11
_atom_site_aniso_U_22
_atom_site_aniso_U_33
_atom_site_aniso_U_12
_atom_site_aniso_U_13
_atom_site_aniso_U_23
S(1A) 0.0333(5) 0.0312(6) 0.0319(5) 0.0069(4) 0.0039(4) 0.0030(4)
S(1B) 0.0246(4) 0.0316(5) 0.0278(4) -0.0027(3) 0.0049(3) -0.0027(3)
O(1A) 0.0435(15) 0.0262(15) 0.0285(13) 0.0047(12) 0.0063(11) 0.0035(11)
O(2A) 0.0268(13) 0.0268(15) 0.0325(13) 0.0015(11) 0.0013(10) 0.0048(11)
O(1B) 0.0221(13) 0.0343(16) 0.0361(14) 0.0003(11) 0.0081(10) -0.0022(11)
O(2B) 0.0354(14) 0.0324(15) 0.0287(13) -0.0064(12) 0.0058(11) -0.0094(11)
C(1A) 0.0272(19) 0.026(2) 0.0294(18) 0.0004(16) 0.0009(15) 0.0047(15)
C(2A) 0.0228(18) 0.028(2) 0.038(2) 0.0020(16) 0.0051(15) 0.0024(16)
C(3A) 0.0249(18) 0.022(2) 0.0293(18) -0.0054(15) 0.0040(15) 0.0026(15)
C(4A) 0.0272(18) 0.027(2) 0.0280(18) -0.0017(16) 0.0009(15) 0.0057(15)
C(5A) 0.0215(17) 0.021(2) 0.0346(19) -0.0022(14) 0.0004(14) 0.0035(15)
C(6A) 0.0202(17) 0.028(2) 0.0273(18) -0.0042(15) -0.0000(14) 0.0022(15)
C(7A) 0.0239(18) 0.023(2) 0.0322(19) -0.0010(15) -0.0002(15) 0.0043(16)
C(8A) 0.0282(19) 0.029(2) 0.0263(18) -0.0005(16) 0.0032(15) 0.0035(15)
C(9A) 0.0260(18) 0.024(2) 0.035(2) -0.0026(15) 0.0017(15) 0.0003(16)
C(10A) 0.0287(19) 0.021(2) 0.0299(19) 0.0032(15) 0.0028(15) -0.0014(15)
C(11A) 0.034(2) 0.029(2) 0.035(2) -0.0031(17) 0.0037(16) -0.0014(17)
C(12A) 0.047(2) 0.035(2) 0.029(2) 0.0009(19) -0.0013(18) -0.0004(17)
C(13A) 0.051(2) 0.030(2) 0.033(2) 0.0115(19) 0.0138(19) 0.0024(17)
C(14A) 0.039(2) 0.036(2) 0.048(2) 0.0034(18) 0.0195(19) 0.0029(19)
C(15A) 0.0285(19) 0.029(2) 0.039(2) 0.0008(16) 0.0065(16) -0.0012(17)
C(1B) 0.0271(18) 0.0196(19) 0.0318(19) 0.0001(15) 0.0009(15) 0.0004(15)
C(2B) 0.0215(17) 0.021(2) 0.0358(19) 0.0002(14) 0.0022(15) -0.0015(15)
C(3B) 0.0239(18) 0.022(2) 0.0326(19) 0.0031(15) 0.0047(15) 0.0004(15)
C(4B) 0.0245(18) 0.029(2) 0.0326(19) -0.0023(16) 0.0042(15) 0.0001(16)
C(5B) 0.0227(18) 0.025(2) 0.0301(18) -0.0018(15) 0.0010(14) 0.0011(15)
C(6B) 0.0257(18) 0.022(2) 0.0249(17) 0.0023(15) 0.0061(14) 0.0024(14)
C(7B) 0.0271(18) 0.021(2) 0.0288(18) 0.0057(15) 0.0028(14) 0.0040(15)
C(8B) 0.0269(18) 0.026(2) 0.0260(18) 0.0019(15) 0.0048(15) -0.0006(15)
C(9B) 0.0246(18) 0.028(2) 0.0288(18) 0.0013(15) 0.0029(14) 0.0047(15)
C(11B) 0.0250(18) 0.026(2) 0.0284(18) -0.0002(15) 0.0035(14) 0.0004(15)
C(12B) 0.033(2) 0.038(2) 0.0273(19) -0.0019(17) 0.0039(16) 0.0058(17)
C(13B) 0.033(2) 0.036(2) 0.0292(19) -0.0031(17) 0.0106(16) -0.0042(17)
C(14B) 0.0268(19) 0.030(2) 0.035(2) -0.0012(16) 0.0085(16) -0.0038(16)
C(15B) 0.0229(18) 0.029(2) 0.0304(19) -0.0034(15) 0.0025(14) -0.0032(16)
C(10B) 0.0195(17) 0.026(2) 0.0288(18) -0.0023(14) 0.0022(14) 0.0002(15)

loop_
_atom_type_symbol
_atom_type_description
_atom_type_scat_dispersion_real
_atom_type_scat_dispersion_imag
_atom_type_scat_source
C C 0.018 0.009
;
International Tables for Crystallography
(1992, Vol. C, Tables 4.2.6.8 and 6.1.1.4)
;
H H 0.000 0.000
;
International Tables for Crystallography
(1992, Vol. C, Table 6.1.1.4)
;
O O 0.049 0.032
;
International Tables for Crystallography
(1992, Vol. C, Tables 4.2.6.8 and 6.1.1.4)
;
S S 0.333 0.557
;
International Tables for Crystallography
(1992, Vol. C, Tables 4.2.6.8 and 6.1.1.4)
;

loop_
_geom_angle_atom_site_label_1
_geom_angle_atom_site_label_2
_geom_angle_atom_site_label_3
_geom_angle
_geom_angle_publ_flag
C(9A) S(1A) C(10A) 104.47(16) yes
C(9B) S(1B) C(10B) 100.46(16) yes
C(2A) C(1A) C(6A) 121.7(3) yes
C(1A) C(2A) C(3A) 119.2(3) yes
O(1A) C(3A) C(2A) 116.7(3) yes
O(1A) C(3A) C(4A) 123.1(2) yes
C(2A) C(3A) C(4A) 120.3(3) yes
C(3A) C(4A) C(5A) 120.0(3) yes
C(4A) C(5A) C(6A) 120.8(3) yes
C(1A) C(6A) C(5A) 118.1(3) yes
C(1A) C(6A) C(7A) 118.8(3) yes
C(5A) C(6A) C(7A) 123.2(3) yes
C(6A) C(7A) C(8A) 128.6(3) yes
C(7A) C(8A) C(9A) 120.3(3) yes
S(1A) C(9A) O(2A) 123.9(2) yes
S(1A) C(9A) C(8A) 111.3(2) yes
O(2A) C(9A) C(8A) 124.8(3) yes
S(1A) C(10A) C(11A) 122.1(2) yes
S(1A) C(10A) C(15A) 117.4(2) yes
C(11A) C(10A) C(15A) 120.4(3) yes
C(10A) C(11A) C(12A) 120.0(3) yes
C(11A) C(12A) C(13A) 119.9(3) yes
C(12A) C(13A) C(14A) 120.6(3) yes
C(13A) C(14A) C(15A) 119.9(3) yes
C(10A) C(15A) C(14A) 119.2(3) yes
C(2B) C(1B) C(6B) 122.3(3) yes
C(1B) C(2B) C(3B) 119.1(3) yes
O(1B) C(3B) C(2B) 122.6(2) yes
O(1B) C(3B) C(4B) 117.8(3) yes
C(2B) C(3B) C(4B) 119.6(3) yes
C(3B) C(4B) C(5B) 120.2(3) yes
C(4B) C(5B) C(6B) 121.4(3) yes
C(1B) C(6B) C(5B) 117.4(3) yes
C(1B) C(6B) C(7B) 120.2(2) yes
C(5B) C(6B) C(7B) 122.5(2) yes
C(6B) C(7B) C(8B) 127.5(3) yes
C(7B) C(8B) C(9B) 120.4(3) yes
S(1B) C(9B) O(2B) 122.4(2) yes
S(1B) C(9B) C(8B) 113.2(2) yes
O(2B) C(9B) C(8B) 124.4(3) yes
C(12B) C(11B) C(10B) 120.1(3) yes
C(11B) C(12B) C(13B) 119.7(3) yes
C(12B) C(13B) C(14B) 120.6(3) yes
C(13B) C(14B) C(15B) 120.2(3) yes
C(14B) C(15B) C(10B) 119.1(3) yes
S(1B) C(10B) C(11B) 119.6(2) yes
S(1B) C(10B) C(15B) 119.9(2) yes
C(11B) C(10B) C(15B) 120.4(3) yes
C(3A) O(1A) H(3A) 100.2 no
C(3B) O(1B) H(3B) 112.8 no
C(2A) C(1A) H(1A) 123.0 no
C(6A) C(1A) H(1A) 115.3 no
C(1A) C(2A) H(2A) 124.2 no
C(3A) C(2A) H(2A) 116.2 no
C(3A) C(4A) H(4A) 116.1 no
C(5A) C(4A) H(4A) 123.9 no
C(4A) C(5A) H(5A) 119.7 no
C(6A) C(5A) H(5A) 119.2 no
C(6A) C(7A) H(6A) 107.5 no
C(8A) C(7A) H(6A) 122.8 no
C(7A) C(8A) H(7A) 125.6 no
C(9A) C(8A) H(7A) 113.8 no
C(10A) C(11A) H(8A) 123.7 no
C(12A) C(11A) H(8A) 116.1 no
C(11A) C(12A) H(9A) 118.3 no
C(13A) C(12A) H(9A) 121.8 no
C(12A) C(13A) H(10A) 121.2 no
C(14A) C(13A) H(10A) 118.3 no
C(13A) C(14A) H(11A) 121.2 no
C(15A) C(14A) H(11A) 118.2 no
C(10A) C(15A) H(12A) 126.5 no
C(14A) C(15A) H(12A) 113.9 no
C(2B) C(1B) H(1B) 116.1 no
C(6B) C(1B) H(1B) 121.1 no
C(1B) C(2B) H(2B) 129.1 no
C(3B) C(2B) H(2B) 111.5 no
C(3B) C(4B) H(4B) 118.3 no
C(5B) C(4B) H(4B) 121.4 no
C(4B) C(5B) H(5B) 127.0 no
C(6B) C(5B) H(5B) 111.6 no
C(6B) C(7B) H(6B) 118.4 no
C(8B) C(7B) H(6B) 113.7 no
C(7B) C(8B) H(7B) 117.8 no
C(9B) C(8B) H(7B) 121.8 no
C(12B) C(11B) H(8B) 120.5 no
C(10B) C(11B) H(8B) 119.3 no
C(11B) C(12B) H(9B) 121.5 no
C(13B) C(12B) H(9B) 118.8 no
C(12B) C(13B) H(10B) 121.6 no
C(14B) C(13B) H(10B) 117.8 no
C(13B) C(14B) H(11B) 117.5 no
C(15B) C(14B) H(11B) 122.2 no
C(14B) C(15B) H(12B) 135.2 no
C(10B) C(15B) H(12B) 105.6 no

loop_
_geom_bond_atom_site_label_1
_geom_bond_atom_site_label_2
_geom_bond_distance
_geom_bond_publ_flag
S(1A) C(9A) 1.768(3) yes
S(1A) C(10A) 1.774(3) yes
S(1B) C(9B) 1.774(3) yes
S(1B) C(10B) 1.773(3) yes
O(1A) C(3A) 1.374(4) yes
O(2A) C(9A) 1.237(3) yes
O(1B) C(3B) 1.366(4) yes
O(2B) C(9B) 1.228(4) yes
C(1A) C(2A) 1.378(5) yes
C(1A) C(6A) 1.408(5) yes
C(2A) C(3A) 1.400(4) yes
C(3A) C(4A) 1.401(5) yes
C(4A) C(5A) 1.378(5) yes
C(5A) C(6A) 1.411(4) yes
C(6A) C(7A) 1.459(5) yes
C(7A) C(8A) 1.333(5) yes
C(8A) C(9A) 1.472(5) yes
C(10A) C(11A) 1.381(4) yes
C(10A) C(15A) 1.399(5) yes
C(11A) C(12A) 1.391(5) yes
C(12A) C(13A) 1.381(6) yes
C(13A) C(14A) 1.387(5) yes
C(14A) C(15A) 1.398(5) yes
C(1B) C(2B) 1.376(5) yes
C(1B) C(6B) 1.393(4) yes
C(2B) C(3B) 1.398(4) yes
C(3B) C(4B) 1.396(4) yes
C(4B) C(5B) 1.368(5) yes
C(5B) C(6B) 1.405(4) yes
C(6B) C(7B) 1.455(5) yes
C(7B) C(8B) 1.331(4) yes
C(8B) C(9B) 1.462(5) yes
C(11B) C(12B) 1.379(5) yes
C(11B) C(10B) 1.397(4) yes
C(12B) C(13B) 1.391(5) yes
C(13B) C(14B) 1.384(4) yes
C(14B) C(15B) 1.395(5) yes
C(15B) C(10B) 1.393(4) yes
O(1A) H(3A) 1.005 no
O(1B) H(3B) 0.949 no
C(1A) H(1A) 1.043 no
C(2A) H(2A) 1.038 no
C(4A) H(4A) 1.006 no
C(5A) H(5A) 1.145 no
C(7A) H(6A) 1.050 no
C(8A) H(7A) 1.096 no
C(11A) H(8A) 1.080 no
C(12A) H(9A) 1.051 no
C(13A) H(10A) 1.111 no
C(14A) H(11A) 1.154 no
C(15A) H(12A) 1.167 no
C(1B) H(1B) 1.102 no
C(2B) H(2B) 1.073 no
C(4B) H(4B) 1.102 no
C(5B) H(5B) 1.064 no
C(7B) H(6B) 1.054 no
C(8B) H(7B) 0.997 no
C(11B) H(8B) 1.031 no
C(12B) H(9B) 1.007 no
C(13B) H(10B) 1.008 no
C(14B) H(11B) 1.086 no
C(15B) H(12B) 1.170 no

loop_
_geom_contact_atom_site_label_1
_geom_contact_atom_site_label_2
_geom_contact_distance
_geom_contact_site_symmetry_2
O(1A) O(2B) 2.686(3) 4_554
O(1A) C(14A) 3.457(4) 4_544
O(2A) O(1B) 2.805(2) 3_656
O(2A) C(1A) 3.511(4) 3_646
O(2A) C(2B) 3.294(4) 1_545
O(1B) O(2A) 2.805(2) 3_656
O(1B) C(5A) 3.468(4) .
O(1B) C(8A) 3.452(4) .
O(1B) C(12B) 3.405(4) 4_554
O(1B) C(13B) 3.441(3) 4_554
O(2B) O(1A) 2.686(3) 4_455
O(2B) C(3A) 3.412(4) 4_455
O(2B) C(4A) 3.498(4) 4_455
O(2B) C(12A) 3.439(4) 2_556
C(1A) O(2A) 3.511(4) 3_646
C(2A) C(11B) 3.565(4) 4_544
C(3A) O(2B) 3.412(4) 4_554
C(3A) C(11B) 3.531(4) 4_544
C(4A) O(2B) 3.498(4) 4_554
C(4A) C(11A) 3.579(4) 3_656
C(5A) O(1B) 3.468(4) .
C(5A) C(11A) 3.598(5) 3_656
C(5A) C(14B) 3.483(5) 3_556
C(8A) O(1B) 3.452(4) .
C(8A) C(14B) 3.593(4) 3_556
C(8A) C(15B) 3.548(4) 3_556
C(9A) C(2B) 3.448(4) 1_545
C(11A) C(4A) 3.579(4) 3_656
C(11A) C(5A) 3.598(5) 3_656
C(12A) O(2B) 3.439(4) 2_546
C(14A) O(1A) 3.457(4) 4_445
C(2B) O(2A) 3.294(4) 1_565
C(2B) C(9A) 3.448(4) 1_565
C(5B) C(11B) 3.583(4) 3_556
C(5B) C(10B) 3.528(4) 3_556
C(8B) C(9B) 3.519(4) 3_566
C(9B) C(8B) 3.519(4) 3_566
C(11B) C(2A) 3.565(4) 4_445
C(11B) C(3A) 3.531(4) 4_445
C(11B) C(5B) 3.583(4) 3_556
C(12B) O(1B) 3.405(4) 4_455
C(13B) O(1B) 3.441(3) 4_455
C(14B) C(5A) 3.483(5) 3_556
C(14B) C(8A) 3.593(4) 3_556
C(15B) C(8A) 3.548(4) 3_556
C(10B) C(5B) 3.528(4) 3_556
S(1A) H(1B) 3.425 1_545
S(1A) H(12B) 3.255 3_556
S(1B) H(12A) 3.051 3_556
S(1B) H(5B) 3.063 3_556
S(1B) H(7B) 3.249 3_556
O(1A) H(9A) 3.378 3_656
O(1A) H(11A) 2.634 4_544
O(1A) H(12A) 3.237 4_544
O(1A) H(5B) 2.797 2_545
O(1A) H(7B) 2.917 2_545
O(1A) H(8B) 2.690 4_544
O(2A) H(1A) 2.586 3_646
O(2A) H(6A) 2.683 3_646
O(2A) H(1B) 3.247 1_545
O(2A) H(2B) 2.476 1_545
O(2A) H(2B) 3.053 3_656
O(2A) H(3B) 1.873 3_656
O(1B) H(5A) 2.613 .
O(1B) H(6A) 3.266 1_565
O(1B) H(7A) 2.578 .
O(1B) H(8A) 3.559 3_656
O(1B) H(9B) 2.806 4_554
O(1B) H(10B) 2.961 4_554
O(1B) H(11B) 3.255 3_566
O(2B) H(3A) 1.730 4_455
O(2B) H(4A) 2.922 4_455
O(2B) H(9A) 2.480 2_556
O(2B) H(11A) 3.570 1_565
O(2B) H(7B) 3.453 3_566
C(1A) H(8A) 3.289 3_656
C(1A) H(1B) 3.574 3_656
C(1A) H(9B) 2.914 4_544
C(2A) H(8A) 3.448 3_656
C(2A) H(11A) 3.160 4_544
C(2A) H(8B) 2.826 4_544
C(2A) H(9B) 3.038 4_544
C(3A) H(8A) 3.201 3_656
C(3A) H(9A) 3.247 3_656
C(3A) H(11A) 3.034 4_544
C(3A) H(5B) 3.432 2_545
C(3A) H(8B) 2.760 4_544
C(3A) H(9B) 3.370 4_544
C(4A) H(8A) 2.771 3_656
C(4A) H(9A) 3.100 3_656
C(4A) H(9B) 3.572 4_544
C(4A) H(10B) 3.570 3_556
C(5A) H(8A) 2.563 3_656
C(5A) H(9B) 3.488 4_544
C(5A) H(10B) 3.432 3_556
C(5A) H(11B) 2.888 3_556
C(6A) H(8A) 2.861 3_656
C(6A) H(9B) 3.171 4_544
C(6A) H(11B) 2.930 3_556
C(7A) H(2B) 3.041 1_545
C(7A) H(2B) 3.061 3_656
C(7A) H(3B) 3.439 1_545
C(7A) H(11B) 3.075 3_556
C(8A) H(2B) 3.201 1_545
C(8A) H(3B) 3.508 .
C(8A) H(11B) 3.269 3_556
C(8A) H(12B) 3.433 3_556
C(9A) H(1B) 3.381 1_545
C(9A) H(2B) 2.825 1_545
C(9A) H(3B) 2.866 3_656
C(9A) H(12B) 3.413 3_556
C(10A) H(1B) 3.039 1_545
C(11A) H(1A) 3.395 3_646
C(11A) H(11A) 3.589 2_556
C(12A) H(2A) 2.956 3_646
C(12A) H(11A) 3.007 2_556
C(13A) H(2A) 2.904 3_646
C(13A) H(11A) 3.207 2_556
C(14A) H(2A) 3.592 3_646
C(14A) H(2A) 3.156 4_445
C(14A) H(10A) 3.565 2_556
C(14A) H(1B) 3.547 1_545
C(14A) H(6B) 3.550 1_545
C(15A) H(10A) 3.523 2_556
C(15A) H(1B) 2.832 1_545
C(15A) H(6B) 3.314 1_545
C(1B) H(1A) 3.360 3_656
C(1B) H(12A) 3.479 1_565
C(1B) H(12B) 2.516 3_566
C(2B) H(1A) 3.341 3_656
C(2B) H(6A) 3.329 1_565
C(2B) H(6A) 3.102 3_656
C(2B) H(7A) 3.483 .
C(2B) H(12B) 2.761 3_566
C(3B) H(5A) 3.423 .
C(3B) H(7A) 2.663 .
C(3B) H(10B) 3.282 4_554
C(3B) H(11B) 3.274 3_566
C(3B) H(12B) 3.154 3_566
C(4B) H(5A) 3.489 .
C(4B) H(7A) 2.888 .
C(4B) H(10B) 2.894 4_554
C(4B) H(12B) 3.290 3_566
C(5B) H(3A) 3.536 2_555
C(5B) H(8B) 3.553 3_556
C(5B) H(12B) 3.050 3_566
C(6B) H(12B) 2.677 3_566
C(7B) H(12A) 3.267 1_565
C(7B) H(12B) 3.476 3_566
C(8B) H(3A) 3.549 2_555
C(9B) H(3A) 2.823 4_455
C(9B) H(9A) 3.451 2_556
C(11B) H(4A) 3.210 4_455
C(11B) H(9A) 3.274 2_556
C(11B) H(4B) 3.011 3_556
C(11B) H(5B) 2.990 3_556
C(12B) H(4A) 3.195 4_455
C(12B) H(4B) 2.967 3_556
C(12B) H(11B) 3.203 2_446
C(13B) H(4A) 3.200 4_455
C(13B) H(5A) 3.184 3_556
C(13B) H(5A) 3.334 4_455
C(13B) H(4B) 3.120 3_556
C(13B) H(4B) 3.142 4_455
C(13B) H(11B) 3.385 2_446
C(14B) H(4A) 3.209 4_455
C(14B) H(5A) 3.015 3_556
C(14B) H(7A) 3.256 3_556
C(14B) H(4B) 3.333 3_556
C(14B) H(9B) 3.590 2_456
C(14B) H(10B) 3.429 2_456
C(15B) H(4A) 3.224 4_455
C(15B) H(7A) 3.217 3_556
C(15B) H(4B) 3.386 3_556
C(10B) H(4A) 3.222 4_455
C(10B) H(4B) 3.221 3_556
C(10B) H(5B) 3.106 3_556
H(1A) O(2A) 2.586 3_646
H(1A) C(11A) 3.395 3_646
H(1A) C(1B) 3.360 3_656
H(1A) C(2B) 3.341 3_656
H(1A) H(1B) 2.739 3_656
H(1A) H(2B) 2.905 3_656
H(1A) H(3B) 3.104 1_545
H(1A) H(9B) 3.308 4_544
H(2A) C(12A) 2.956 3_646
H(2A) C(13A) 2.904 3_646
H(2A) C(14A) 3.592 3_646
H(2A) C(14A) 3.156 4_544
H(2A) H(9A) 3.074 3_646
H(2A) H(10A) 2.985 3_646
H(2A) H(11A) 2.799 4_544
H(2A) H(8B) 2.869 4_544
H(2A) H(9B) 3.586 4_544
H(3A) O(2B) 1.730 4_554
H(3A) C(5B) 3.536 2_545
H(3A) C(8B) 3.549 2_545
H(3A) C(9B) 2.823 4_554
H(3A) H(9A) 2.794 3_656
H(3A) H(11A) 2.898 4_544
H(3A) H(12A) 3.508 4_544
H(3A) H(5B) 2.806 2_545
H(3A) H(6B) 3.258 4_554
H(3A) H(7B) 2.886 2_545
H(3A) H(8B) 3.490 4_544
H(4A) O(2B) 2.922 4_554
H(4A) C(11B) 3.210 4_554
H(4A) C(12B) 3.195 4_554
H(4A) C(13B) 3.200 4_554
H(4A) C(14B) 3.209 4_554
H(4A) C(15B) 3.224 4_554
H(4A) C(10B) 3.222 4_554
H(4A) H(8A) 3.254 3_656
H(4A) H(9A) 2.992 3_656
H(4A) H(5B) 3.362 2_545
H(4A) H(10B) 3.443 3_556
H(5A) O(1B) 2.613 .
H(5A) C(3B) 3.423 .
H(5A) C(4B) 3.489 .
H(5A) C(13B) 3.184 3_556
H(5A) C(13B) 3.334 4_554
H(5A) C(14B) 3.015 3_556
H(5A) H(8A) 3.065 3_656
H(5A) H(3B) 3.095 .
H(5A) H(4B) 2.839 .
H(5A) H(10B) 3.066 3_556
H(5A) H(10B) 3.214 4_554
H(5A) H(11B) 2.773 3_556
H(6A) O(2A) 2.683 3_646
H(6A) O(1B) 3.266 1_545
H(6A) C(2B) 3.329 1_545
H(6A) C(2B) 3.102 3_656
H(6A) H(6A) 3.132 3_646
H(6A) H(2B) 2.438 1_545
H(6A) H(2B) 2.255 3_656
H(6A) H(3B) 2.675 1_545
H(6A) H(3B) 3.253 3_656
H(6A) H(11B) 3.498 3_556
H(7A) O(1B) 2.578 .
H(7A) C(2B) 3.483 .
H(7A) C(3B) 2.663 .
H(7A) C(4B) 2.888 .
H(7A) C(14B) 3.256 3_556
H(7A) C(15B) 3.217 3_556
H(7A) H(3B) 2.859 .
H(7A) H(4B) 2.853 .
H(7A) H(11B) 3.207 3_556
H(7A) H(12B) 3.373 3_556
H(8A) O(1B) 3.559 3_656
H(8A) C(1A) 3.289 3_656
H(8A) C(2A) 3.448 3_656
H(8A) C(3A) 3.201 3_656
H(8A) C(4A) 2.771 3_656
H(8A) C(5A) 2.563 3_656
H(8A) C(6A) 2.861 3_656
H(8A) H(4A) 3.254 3_656
H(8A) H(5A) 3.065 3_656
H(8A) H(3B) 3.201 3_656
H(9A) O(1A) 3.378 3_656
H(9A) O(2B) 2.480 2_546
H(9A) C(3A) 3.247 3_656
H(9A) C(4A) 3.100 3_656
H(9A) C(9B) 3.451 2_546
H(9A) C(11B) 3.274 2_546
H(9A) H(2A) 3.074 3_646
H(9A) H(3A) 2.794 3_656
H(9A) H(4A) 2.992 3_656
H(9A) H(11A) 3.051 2_556
H(9A) H(6B) 3.573 2_546
H(9A) H(8B) 2.984 2_546
H(10A) C(14A) 3.565 2_546
H(10A) C(15A) 3.523 2_546
H(10A) H(2A) 2.985 3_646
H(10A) H(11A) 3.424 2_556
H(10A) H(6B) 3.132 2_546
H(11A) O(1A) 2.634 4_445
H(11A) O(2B) 3.570 1_545
H(11A) C(2A) 3.160 4_445
H(11A) C(3A) 3.034 4_445
H(11A) C(11A) 3.589 2_546
H(11A) C(12A) 3.007 2_546
H(11A) C(13A) 3.207 2_546
H(11A) H(2A) 2.799 4_445
H(11A) H(3A) 2.898 4_445
H(11A) H(9A) 3.051 2_546
H(11A) H(10A) 3.424 2_546
H(11A) H(6B) 3.111 1_545
H(12A) S(1B) 3.051 3_556
H(12A) O(1A) 3.237 4_445
H(12A) C(1B) 3.479 1_545
H(12A) C(7B) 3.267 1_545
H(12A) H(3A) 3.508 4_445
H(12A) H(1B) 2.713 1_545
H(12A) H(6B) 2.597 1_545
H(12A) H(12B) 3.512 3_556
H(1B) S(1A) 3.425 1_565
H(1B) O(2A) 3.247 1_565
H(1B) C(1A) 3.574 3_656
H(1B) C(9A) 3.381 1_565
H(1B) C(10A) 3.039 1_565
H(1B) C(14A) 3.547 1_565
H(1B) C(15A) 2.832 1_565
H(1B) H(1A) 2.739 3_656
H(1B) H(12A) 2.713 1_565
H(1B) H(12B) 2.876 3_566
H(2B) O(2A) 2.476 1_565
H(2B) O(2A) 3.053 3_656
H(2B) C(7A) 3.041 1_565
H(2B) C(7A) 3.061 3_656
H(2B) C(8A) 3.201 1_565
H(2B) C(9A) 2.825 1_565
H(2B) H(1A) 2.905 3_656
H(2B) H(6A) 2.438 1_565
H(2B) H(6A) 2.255 3_656
H(2B) H(2B) 3.498 3_666
H(2B) H(12B) 3.265 3_566
H(3B) O(2A) 1.873 3_656
H(3B) C(7A) 3.439 1_565
H(3B) C(8A) 3.508 .
H(3B) C(9A) 2.866 3_656
H(3B) H(1A) 3.104 1_565
H(3B) H(5A) 3.095 .
H(3B) H(6A) 2.675 1_565
H(3B) H(6A) 3.253 3_656
H(3B) H(7A) 2.859 .
H(3B) H(8A) 3.201 3_656
H(3B) H(9B) 3.129 4_554
H(4B) C(11B) 3.011 3_556
H(4B) C(12B) 2.967 3_556
H(4B) C(13B) 3.120 3_556
H(4B) C(13B) 3.142 4_554
H(4B) C(14B) 3.333 3_556
H(4B) C(15B) 3.386 3_556
H(4B) C(10B) 3.221 3_556
H(4B) H(5A) 2.839 .
H(4B) H(7A) 2.853 .
H(4B) H(8B) 3.447 3_556
H(4B) H(9B) 3.433 3_556
H(4B) H(10B) 3.599 3_556
H(4B) H(10B) 2.255 4_554
H(5B) S(1B) 3.063 3_556
H(5B) O(1A) 2.797 2_555
H(5B) C(3A) 3.432 2_555
H(5B) C(11B) 2.990 3_556
H(5B) C(10B) 3.106 3_556
H(5B) H(3A) 2.806 2_555
H(5B) H(4A) 3.362 2_555
H(5B) H(8B) 2.723 3_556
H(6B) C(14A) 3.550 1_565
H(6B) C(15A) 3.314 1_565
H(6B) H(3A) 3.258 4_455
H(6B) H(9A) 3.573 2_556
H(6B) H(10A) 3.132 2_556
H(6B) H(11A) 3.111 1_565
H(6B) H(12A) 2.597 1_565
H(7B) S(1B) 3.249 3_556
H(7B) O(1A) 2.917 2_555
H(7B) O(2B) 3.453 3_566
H(7B) H(3A) 2.886 2_555
H(8B) O(1A) 2.690 4_445
H(8B) C(2A) 2.826 4_445
H(8B) C(3A) 2.760 4_445
H(8B) C(5B) 3.553 3_556
H(8B) H(2A) 2.869 4_445
H(8B) H(3A) 3.490 4_445
H(8B) H(9A) 2.984 2_556
H(8B) H(4B) 3.447 3_556
H(8B) H(5B) 2.723 3_556
H(9B) O(1B) 2.806 4_455
H(9B) C(1A) 2.914 4_445
H(9B) C(2A) 3.038 4_445
H(9B) C(3A) 3.370 4_445
H(9B) C(4A) 3.572 4_445
H(9B) C(5A) 3.488 4_445
H(9B) C(6A) 3.171 4_445
H(9B) C(14B) 3.590 2_446
H(9B) H(1A) 3.308 4_445
H(9B) H(2A) 3.586 4_445
H(9B) H(3B) 3.129 4_455
H(9B) H(4B) 3.433 3_556
H(9B) H(11B) 2.613 2_446
H(10B) O(1B) 2.961 4_455
H(10B) C(4A) 3.570 3_556
H(10B) C(5A) 3.432 3_556
H(10B) C(3B) 3.282 4_455
H(10B) C(4B) 2.894 4_455
H(10B) C(14B) 3.429 2_446
H(10B) H(4A) 3.443 3_556
H(10B) H(5A) 3.066 3_556
H(10B) H(5A) 3.214 4_455
H(10B) H(4B) 3.599 3_556
H(10B) H(4B) 2.255 4_455
H(10B) H(11B) 2.970 2_446
H(11B) O(1B) 3.255 3_566
H(11B) C(5A) 2.888 3_556
H(11B) C(6A) 2.930 3_556
H(11B) C(7A) 3.075 3_556
H(11B) C(8A) 3.269 3_556
H(11B) C(3B) 3.274 3_566
H(11B) C(12B) 3.203 2_456
H(11B) C(13B) 3.385 2_456
H(11B) H(5A) 2.773 3_556
H(11B) H(6A) 3.498 3_556
H(11B) H(7A) 3.207 3_556
H(11B) H(9B) 2.613 2_456
H(11B) H(10B) 2.970 2_456
H(12B) S(1A) 3.255 3_556
H(12B) C(8A) 3.433 3_556
H(12B) C(9A) 3.413 3_556
H(12B) C(1B) 2.516 3_566
H(12B) C(2B) 2.761 3_566
H(12B) C(3B) 3.154 3_566
H(12B) C(4B) 3.290 3_566
H(12B) C(5B) 3.050 3_566
H(12B) C(6B) 2.677 3_566
H(12B) C(7B) 3.476 3_566
H(12B) H(7A) 3.373 3_556
H(12B) H(12A) 3.512 3_556
H(12B) H(1B) 2.876 3_566
H(12B) H(2B) 3.265 3_566

loop_
_geom_torsion_atom_site_label_1
_geom_torsion_atom_site_label_2
_geom_torsion_atom_site_label_3
_geom_torsion_atom_site_label_4
_geom_torsion
C(9A) S(1A) C(10A) C(11A) 57.6(3)
C(9A) S(1A) C(10A) C(15A) -125.4(2)
C(10A) S(1A) C(9A) O(2A) -3.6(3)
C(10A) S(1A) C(9A) C(8A) 174.9(2)
C(9B) S(1B) C(10B) C(11B) -67.4(3)
C(9B) S(1B) C(10B) C(15B) 115.4(2)
C(10B) S(1B) C(9B) O(2B) -8.3(3)
C(10B) S(1B) C(9B) C(8B) 169.9(2)
C(2A) C(1A) C(6A) C(5A) 0.8(5)
C(2A) C(1A) C(6A) C(7A) -178.6(3)
C(6A) C(1A) C(2A) C(3A) -0.7(5)
C(1A) C(2A) C(3A) O(1A) -178.8(3)
C(1A) C(2A) C(3A) C(4A) -0.3(5)
O(1A) C(3A) C(4A) C(5A) 179.7(3)
C(2A) C(3A) C(4A) C(5A) 1.3(5)
C(3A) C(4A) C(5A) C(6A) -1.2(5)
C(4A) C(5A) C(6A) C(1A) 0.2(4)
C(4A) C(5A) C(6A) C(7A) 179.6(3)
C(1A) C(6A) C(7A) C(8A) 176.3(3)
C(5A) C(6A) C(7A) C(8A) -3.1(5)
C(6A) C(7A) C(8A) C(9A) 178.0(3)
C(7A) C(8A) C(9A) S(1A) -166.5(2)
C(7A) C(8A) C(9A) O(2A) 12.1(5)
S(1A) C(10A) C(11A) C(12A) 176.6(3)
S(1A) C(10A) C(15A) C(14A) -177.3(2)
C(11A) C(10A) C(15A) C(14A) -0.3(5)
C(15A) C(10A) C(11A) C(12A) -0.3(5)
C(10A) C(11A) C(12A) C(13A) 0.8(5)
C(11A) C(12A) C(13A) C(14A) -0.8(6)
C(12A) C(13A) C(14A) C(15A) 0.2(5)
C(13A) C(14A) C(15A) C(10A) 0.4(5)
C(2B) C(1B) C(6B) C(5B) 1.4(5)
C(2B) C(1B) C(6B) C(7B) 179.5(3)
C(6B) C(1B) C(2B) C(3B) -2.6(5)
C(1B) C(2B) C(3B) O(1B) -179.5(3)
C(1B) C(2B) C(3B) C(4B) 1.4(5)
O(1B) C(3B) C(4B) C(5B) -178.1(3)
C(2B) C(3B) C(4B) C(5B) 1.1(5)
C(3B) C(4B) C(5B) C(6B) -2.4(5)
C(4B) C(5B) C(6B) C(1B) 1.2(5)
C(4B) C(5B) C(6B) C(7B) -176.8(3)
C(1B) C(6B) C(7B) C(8B) -176.7(3)
C(5B) C(6B) C(7B) C(8B) 1.2(5)
C(6B) C(7B) C(8B) C(9B) 174.7(3)
C(7B) C(8B) C(9B) S(1B) -169.7(2)
C(7B) C(8B) C(9B) O(2B) 8.5(5)
C(12B) C(11B) C(10B) S(1B) -177.2(2)
C(12B) C(11B) C(10B) C(15B) 0.0(4)
C(10B) C(11B) C(12B) C(13B) 0.7(5)
C(11B) C(12B) C(13B) C(14B) -1.1(5)
C(12B) C(13B) C(14B) C(15B) 0.8(5)
C(13B) C(14B) C(15B) C(10B) -0.0(4)
C(14B) C(15B) C(10B) S(1B) 176.8(2)
C(14B) C(15B) C(10B) C(11B) -0.4(5)

loop_
_cod_related_entry_id
_cod_related_entry_code
_cod_related_entry_database
1 24692062 ChemSpider
